data_7133832
loop_
_publ_author_name
'Gurram, Durga Prasad'
'Marri, Gangababu'
'Jothimani, Naveen'
'Chen, Yi-Ru'
'Lin, Wenwei'

_publ_section_title
;
 Diversity-oriented synthesis of chromone inden-1-one-fused
 cyclopentadienylides and <i>C</i>-acylated chromone adducts <i>via</i>
 allylic phosphorus ylides.
;
_journal_issue 72
_journal_name_full 'Chemical communications (Cambridge, England)'
_journal_page_first 9817
_journal_page_last 9820
_journal_paper_doi 10.1039/d4cc03210a
_journal_volume 60
_journal_year 2024
_chemical_formula_moiety 'C31 H36 O4 P'
_chemical_formula_sum 'C31 H36 O4 P'
_chemical_formula_weight 503.57
_space_group_IT_number 14
_space_group_name_Hall '-P 2yn'
_space_group_name_H-M_alt 'P 1 21/n 1'
_symmetry_cell_setting monoclinic
_symmetry_space_group_name_H-M 'P 1 21/n 1'
_atom_sites_solution_hydrogens geom
_atom_sites_solution_primary direct
_atom_sites_solution_secondary difmap
_audit_creation_method SHELXL-97
_audit_update_record
;
2024-06-03 deposited with the CCDC.	2024-08-09 downloaded from the CCDC.
;
_cell_angle_alpha 90.00
_cell_angle_beta 101.356(2)
_cell_angle_gamma 90.00
_cell_formula_units_Z 4
_cell_length_a 9.6734(4)
_cell_length_b 14.6130(6)
_cell_length_c 19.9002(9)
_cell_measurement_reflns_used 5826
_cell_measurement_temperature 200(2)
_cell_measurement_theta_max 25.135
_cell_measurement_theta_min 2.51
_cell_volume 2758.0(2)
_computing_molecular_graphics 'Ortep-3 for Windows (Farrugia, 1997)'
_computing_publication_material 'WinGX publication routines (Farrugia, 1999)'
_computing_structure_refinement 'SHELXL-97 (Sheldrick, 1997)'
_computing_structure_solution 'SHELXS-86 (Sheldrick, 1986)'
_diffrn_ambient_temperature 200(2)
_diffrn_measured_fraction_theta_full 0.998
_diffrn_measured_fraction_theta_max 0.998
_diffrn_measurement_device_type 'D8 Venture'
_diffrn_measurement_method 'phi scan & omega scan'
_diffrn_radiation_monochromator graphite
_diffrn_radiation_source 'fine-focus sealed tube'
_diffrn_radiation_type MoK\a
_diffrn_radiation_wavelength 0.71073
_diffrn_reflns_av_R_equivalents 0.0799
_diffrn_reflns_av_sigmaI/netI 0.0561
_diffrn_reflns_limit_h_max 11
_diffrn_reflns_limit_h_min -11
_diffrn_reflns_limit_k_max 17
_diffrn_reflns_limit_k_min -17
_diffrn_reflns_limit_l_max 23
_diffrn_reflns_limit_l_min -23
_diffrn_reflns_number 31956
_diffrn_reflns_theta_full 25.38
_diffrn_reflns_theta_max 25.38
_diffrn_reflns_theta_min 2.20
_exptl_absorpt_coefficient_mu 0.133
_exptl_absorpt_correction_T_max 0.9960
_exptl_absorpt_correction_T_min 0.9829
_exptl_absorpt_correction_type multi-scan
_exptl_absorpt_process_details SADABS
_exptl_crystal_colour yellow
_exptl_crystal_density_diffrn 1.213
_exptl_crystal_density_method 'not measured'
_exptl_crystal_description prism
_exptl_crystal_F_000 1076
_exptl_crystal_size_max 0.13
_exptl_crystal_size_mid 0.10
_exptl_crystal_size_min 0.03
_refine_diff_density_max 1.277
_refine_diff_density_min -0.440
_refine_diff_density_rms 0.072
_refine_ls_extinction_method none
_refine_ls_goodness_of_fit_ref 1.054
_refine_ls_hydrogen_treatment constr
_refine_ls_matrix_type full
_refine_ls_number_parameters 327
_refine_ls_number_reflns 5064
_refine_ls_number_restraints 0
_refine_ls_restrained_S_all 1.054
_refine_ls_R_factor_all 0.1036
_refine_ls_R_factor_gt 0.0684
_refine_ls_shift/su_max 0.000
_refine_ls_shift/su_mean 0.000
_refine_ls_structure_factor_coef Fsqd
_refine_ls_weighting_details 'calc w=1/[\s^2^(Fo^2^)+(0.1254P)^2^+2.5979P] where P=(Fo^2^+2Fc^2^)/3'
_refine_ls_weighting_scheme calc
_refine_ls_wR_factor_gt 0.1967
_refine_ls_wR_factor_ref 0.2344
_reflns_number_gt 3477
_reflns_number_total 5064
_reflns_threshold_expression >2sigma(I)
_cod_data_source_file d4cc03210a3.cif
_cod_data_source_block d24145
_cod_original_sg_symbol_H-M 'P 21/n'
_cod_database_code 7133832

loop_
_symmetry_equiv_pos_as_xyz
'x, y, z'
'-x+1/2, y+1/2, -z+1/2'
'-x, -y, -z'
'x-1/2, -y-1/2, z-1/2'

loop_
_atom_site_label
_atom_site_type_symbol
_atom_site_fract_x
_atom_site_fract_y
_atom_site_fract_z
_atom_site_U_iso_or_equiv
_atom_site_adp_type
_atom_site_occupancy
_atom_site_symmetry_multiplicity
_atom_site_calc_flag
_atom_site_refinement_flags
_atom_site_disorder_assembly
_atom_site_disorder_group
C1 C 0.4017(4) 0.7537(3) 0.3700(2) 0.0527(10) Uani 1 1 d . . .
H1A H 0.4637 0.7266 0.4106 0.063 Uiso 1 1 calc R . .
H1AB H 0.3560 0.7023 0.3416 0.063 Uiso 1 1 calc R . .
C2 C 0.4928(5) 0.8032(4) 0.3297(3) 0.0705(13) Uani 1 1 d . . .
H2A H 0.5349 0.8574 0.3559 0.085 Uiso 1 1 calc R . .
H2AB H 0.4345 0.8249 0.2861 0.085 Uiso 1 1 calc R . .
C3 C 0.6107(6) 0.7413(5) 0.3144(3) 0.103(2) Uani 1 1 d . . .
H3A H 0.6646 0.7185 0.3587 0.124 Uiso 1 1 calc R . .
H3AB H 0.5657 0.6874 0.2888 0.124 Uiso 1 1 calc R . .
C4 C 0.7042(8) 0.7762(7) 0.2788(4) 0.143(3) Uani 1 1 d . . .
H4A H 0.6961 0.8381 0.2639 0.171 Uiso 1 1 calc R . .
H4B H 0.7780 0.7389 0.2688 0.171 Uiso 1 1 calc R . .
C5 C 0.1108(4) 0.8268(2) 0.33232(18) 0.0407(8) Uani 1 1 d . . .
H5A H 0.0787 0.7643 0.3177 0.049 Uiso 1 1 calc R . .
H5AB H 0.0347 0.8564 0.3512 0.049 Uiso 1 1 calc R . .
C6 C 0.1325(4) 0.8806(3) 0.26922(18) 0.0424(9) Uani 1 1 d . . .
H6A H 0.1770 0.9401 0.2843 0.051 Uiso 1 1 calc R . .
H6AB H 0.1981 0.8463 0.2461 0.051 Uiso 1 1 calc R . .
C7 C -0.0031(4) 0.8978(3) 0.21849(19) 0.0489(9) Uani 1 1 d . . .
H7A H -0.0678 0.9338 0.2411 0.059 Uiso 1 1 calc R . .
H7AB H -0.0491 0.8385 0.2042 0.059 Uiso 1 1 calc R . .
C8 C 0.0212(5) 0.9489(3) 0.1555(2) 0.0572(11) Uani 1 1 d . . .
H8A H 0.0827 0.9127 0.1322 0.086 Uiso 1 1 calc R . .
H8B H 0.0659 1.0080 0.1694 0.086 Uiso 1 1 calc R . .
H8C H -0.0694 0.9592 0.1244 0.086 Uiso 1 1 calc R . .
C9 C 0.3233(3) 0.9310(2) 0.42667(18) 0.0375(8) Uani 1 1 d . . .
H9A H 0.4079 0.9263 0.4637 0.045 Uiso 1 1 calc R . .
H9AB H 0.3508 0.9638 0.3878 0.045 Uiso 1 1 calc R . .
C10 C 0.2101(3) 0.9861(2) 0.45246(18) 0.0398(8) Uani 1 1 d . . .
H10A H 0.1460 1.0143 0.4130 0.048 Uiso 1 1 calc R . .
H10B H 0.1536 0.9445 0.4756 0.048 Uiso 1 1 calc R . .
C11 C 0.2750(4) 1.0609(3) 0.5023(2) 0.0441(9) Uani 1 1 d . . .
H11A H 0.3415 1.0329 0.5410 0.053 Uiso 1 1 calc R . .
H11B H 0.3288 1.1037 0.4787 0.053 Uiso 1 1 calc R . .
C12 C 0.1624(5) 1.1136(3) 0.5297(3) 0.0702(14) Uani 1 1 d . . .
H12A H 0.0898 1.1346 0.4913 0.105 Uiso 1 1 calc R . .
H12B H 0.2054 1.1665 0.5560 0.105 Uiso 1 1 calc R . .
H12C H 0.1195 1.0736 0.5594 0.105 Uiso 1 1 calc R . .
C13 C 0.2221(3) 0.7585(2) 0.47436(17) 0.0355(8) Uani 1 1 d . . .
H13 H 0.1286 0.7834 0.4798 0.043 Uiso 1 1 calc R . .
C14 C 0.3245(4) 0.7848(2) 0.53921(17) 0.0367(8) Uani 1 1 d . . .
C15 C 0.2797(4) 0.8387(2) 0.59090(18) 0.0425(9) Uani 1 1 d . . .
C16 C 0.4114(4) 0.8620(3) 0.64352(18) 0.0455(9) Uani 1 1 d . . .
C17 C 0.4302(5) 0.9146(3) 0.7019(2) 0.0619(12) Uani 1 1 d . . .
H17 H 0.3522 0.9420 0.7165 0.074 Uiso 1 1 calc R . .
C18 C 0.5671(6) 0.9264(3) 0.7389(2) 0.0666(14) Uani 1 1 d . . .
H18 H 0.5830 0.9635 0.7789 0.080 Uiso 1 1 calc R . .
C19 C 0.6793(6) 0.8851(3) 0.7182(2) 0.0635(13) Uani 1 1 d . . .
H19 H 0.7717 0.8937 0.7444 0.076 Uiso 1 1 calc R . .
C20 C 0.6599(5) 0.8305(3) 0.6594(2) 0.0535(11) Uani 1 1 d . . .
H20 H 0.7373 0.8015 0.6453 0.064 Uiso 1 1 calc R . .
C21 C 0.5251(4) 0.8207(2) 0.62286(18) 0.0435(9) Uani 1 1 d . . .
C22 C 0.4717(4) 0.7714(2) 0.55589(18) 0.0387(8) Uani 1 1 d . . .
C23 C 0.1982(3) 0.6570(2) 0.45960(16) 0.0335(7) Uani 1 1 d . . .
C24 C 0.3006(4) 0.5950(2) 0.47899(18) 0.0397(8) Uani 1 1 d . . .
H24 H 0.3914 0.6172 0.4996 0.048 Uiso 1 1 calc R . .
C25 C 0.1532(3) 0.4696(2) 0.44190(16) 0.0347(7) Uani 1 1 d . . .
C26 C 0.1409(4) 0.3752(2) 0.43660(19) 0.0417(8) Uani 1 1 d . . .
H26 H 0.2201 0.3369 0.4523 0.050 Uiso 1 1 calc R . .
C27 C 0.0126(4) 0.3384(3) 0.4083(2) 0.0468(9) Uani 1 1 d . . .
H27 H 0.0026 0.2739 0.4039 0.056 Uiso 1 1 calc R . .
C28 C -0.1038(4) 0.3949(3) 0.3859(2) 0.0478(9) Uani 1 1 d . . .
H28 H -0.1928 0.3685 0.3672 0.057 Uiso 1 1 calc R . .
C29 C -0.0903(4) 0.4884(3) 0.39078(18) 0.0426(8) Uani 1 1 d . . .
H29 H -0.1696 0.5264 0.3746 0.051 Uiso 1 1 calc R . .
C30 C 0.0401(3) 0.5278(2) 0.41952(16) 0.0333(7) Uani 1 1 d . . .
C31 C 0.0563(3) 0.6272(2) 0.42679(17) 0.0365(8) Uani 1 1 d . . .
O1 O 0.1594(3) 0.86471(19) 0.59440(14) 0.0534(7) Uani 1 1 d . . .
O2 O 0.5515(3) 0.72994(18) 0.52396(14) 0.0493(7) Uani 1 1 d . . .
O3 O 0.2845(2) 0.50330(15) 0.47142(13) 0.0411(6) Uani 1 1 d . . .
O4 O -0.0405(3) 0.68136(16) 0.40691(13) 0.0444(6) Uani 1 1 d . . .
P1 P 0.26495(9) 0.81803(6) 0.39944(5) 0.0363(3) Uani 1 1 d . . .

loop_
_atom_site_aniso_label
_atom_site_aniso_U_11
_atom_site_aniso_U_22
_atom_site_aniso_U_33
_atom_site_aniso_U_23
_atom_site_aniso_U_13
_atom_site_aniso_U_12
C1 0.055(2) 0.054(2) 0.047(2) -0.0029(19) 0.0018(18) 0.0120(19)
C2 0.050(3) 0.093(4) 0.070(3) 0.003(3) 0.014(2) 0.012(2)
C3 0.056(3) 0.162(6) 0.092(4) -0.046(4) 0.017(3) 0.018(4)
C4 0.106(6) 0.198(9) 0.134(7) 0.050(6) 0.050(5) 0.025(6)
C5 0.0406(19) 0.037(2) 0.041(2) 0.0008(15) -0.0016(15) -0.0060(15)
C6 0.042(2) 0.043(2) 0.0379(19) 0.0026(16) -0.0035(15) -0.0042(16)
C7 0.048(2) 0.053(2) 0.041(2) 0.0013(17) -0.0027(17) 0.0036(18)
C8 0.065(3) 0.061(3) 0.039(2) 0.0041(19) -0.0065(19) -0.001(2)
C9 0.0347(18) 0.0369(19) 0.0384(18) 0.0006(15) 0.0012(14) -0.0067(14)
C10 0.0363(18) 0.0337(19) 0.046(2) 0.0006(15) 0.0000(15) -0.0042(14)
C11 0.0376(19) 0.040(2) 0.054(2) -0.0047(17) 0.0066(16) -0.0071(15)
C12 0.056(3) 0.057(3) 0.094(4) -0.029(3) 0.008(2) 0.006(2)
C13 0.0341(17) 0.0319(18) 0.0373(18) -0.0019(14) -0.0008(14) -0.0015(14)
C14 0.0397(18) 0.0316(18) 0.0349(18) -0.0018(14) -0.0023(14) -0.0059(14)
C15 0.057(2) 0.0341(19) 0.0344(19) 0.0034(15) 0.0036(17) -0.0114(17)
C16 0.062(2) 0.038(2) 0.0334(19) 0.0031(15) 0.0019(17) -0.0182(18)
C17 0.086(3) 0.062(3) 0.037(2) -0.0064(19) 0.011(2) -0.029(2)
C18 0.094(4) 0.070(3) 0.031(2) 0.001(2) -0.002(2) -0.039(3)
C19 0.079(3) 0.059(3) 0.040(2) 0.016(2) -0.018(2) -0.031(2)
C20 0.060(2) 0.042(2) 0.049(2) 0.0117(18) -0.0139(19) -0.0163(18)
C21 0.054(2) 0.0345(19) 0.0358(19) 0.0074(15) -0.0060(17) -0.0149(17)
C22 0.045(2) 0.0293(18) 0.0369(18) 0.0029(14) -0.0039(15) -0.0080(15)
C23 0.0331(17) 0.0322(18) 0.0328(17) -0.0021(14) 0.0005(14) -0.0012(14)
C24 0.0413(19) 0.0335(19) 0.0394(19) -0.0017(15) -0.0040(15) -0.0043(15)
C25 0.0337(17) 0.0367(19) 0.0331(17) -0.0031(14) 0.0047(14) -0.0037(14)
C26 0.044(2) 0.0333(19) 0.047(2) -0.0037(16) 0.0066(16) -0.0040(15)
C27 0.054(2) 0.036(2) 0.050(2) -0.0023(16) 0.0083(18) -0.0104(17)
C28 0.043(2) 0.048(2) 0.050(2) -0.0014(18) 0.0029(17) -0.0156(17)
C29 0.0369(19) 0.045(2) 0.043(2) 0.0000(16) 0.0017(15) -0.0060(16)
C30 0.0362(18) 0.0327(18) 0.0300(16) 0.0000(13) 0.0043(13) -0.0040(14)
C31 0.0352(18) 0.039(2) 0.0330(18) 0.0006(14) 0.0016(14) -0.0026(15)
O1 0.0559(18) 0.0508(17) 0.0544(17) -0.0103(13) 0.0133(13) -0.0053(13)
O2 0.0412(14) 0.0444(16) 0.0576(16) -0.0041(12) -0.0020(12) -0.0033(12)
O3 0.0349(13) 0.0309(13) 0.0525(15) -0.0023(11) -0.0033(11) -0.0024(10)
O4 0.0352(13) 0.0379(14) 0.0566(16) 0.0042(11) 0.0000(11) 0.0035(11)
P1 0.0357(5) 0.0348(5) 0.0352(5) -0.0001(4) -0.0007(4) 0.0006(4)

loop_
_atom_type_symbol
_atom_type_description
_atom_type_scat_dispersion_real
_atom_type_scat_dispersion_imag
_atom_type_scat_source
C C 0.0033 0.0016 'International Tables Vol C Tables 4.2.6.8 and 6.1.1.4'
H H 0.0000 0.0000 'International Tables Vol C Tables 4.2.6.8 and 6.1.1.4'
O O 0.0106 0.0060 'International Tables Vol C Tables 4.2.6.8 and 6.1.1.4'
P P 0.1023 0.0942 'International Tables Vol C Tables 4.2.6.8 and 6.1.1.4'

loop_
_geom_angle_atom_site_label_1
_geom_angle_atom_site_label_2
_geom_angle_atom_site_label_3
_geom_angle
_geom_angle_site_symmetry_1
_geom_angle_site_symmetry_3
_geom_angle_publ_flag
C2 C1 P1 117.9(3) . . ?
C2 C1 H1A 107.8 . . ?
P1 C1 H1A 107.8 . . ?
C2 C1 H1AB 107.8 . . ?
P1 C1 H1AB 107.8 . . ?
H1A C1 H1AB 107.2 . . ?
C1 C2 C3 111.2(5) . . ?
C1 C2 H2A 109.4 . . ?
C3 C2 H2A 109.4 . . ?
C1 C2 H2AB 109.4 . . ?
C3 C2 H2AB 109.4 . . ?
H2A C2 H2AB 108.0 . . ?
C4 C3 C2 118.8(7) . . ?
C4 C3 H3A 107.6 . . ?
C2 C3 H3A 107.6 . . ?
C4 C3 H3AB 107.6 . . ?
C2 C3 H3AB 107.6 . . ?
H3A C3 H3AB 107.1 . . ?
C3 C4 H4A 120.0 . . ?
C3 C4 H4B 120.0 . . ?
H4A C4 H4B 120.0 . . ?
C6 C5 P1 114.7(2) . . ?
C6 C5 H5A 108.6 . . ?
P1 C5 H5A 108.6 . . ?
C6 C5 H5AB 108.6 . . ?
P1 C5 H5AB 108.6 . . ?
H5A C5 H5AB 107.6 . . ?
C7 C6 C5 113.1(3) . . ?
C7 C6 H6A 109.0 . . ?
C5 C6 H6A 109.0 . . ?
C7 C6 H6AB 109.0 . . ?
C5 C6 H6AB 109.0 . . ?
H6A C6 H6AB 107.8 . . ?
C6 C7 C8 112.2(3) . . ?
C6 C7 H7A 109.2 . . ?
C8 C7 H7A 109.2 . . ?
C6 C7 H7AB 109.2 . . ?
C8 C7 H7AB 109.2 . . ?
H7A C7 H7AB 107.9 . . ?
C7 C8 H8A 109.5 . . ?
C7 C8 H8B 109.5 . . ?
H8A C8 H8B 109.5 . . ?
C7 C8 H8C 109.5 . . ?
H8A C8 H8C 109.5 . . ?
H8B C8 H8C 109.5 . . ?
C10 C9 P1 112.5(2) . . ?
C10 C9 H9A 109.1 . . ?
P1 C9 H9A 109.1 . . ?
C10 C9 H9AB 109.1 . . ?
P1 C9 H9AB 109.1 . . ?
H9A C9 H9AB 107.8 . . ?
C11 C10 C9 111.5(3) . . ?
C11 C10 H10A 109.3 . . ?
C9 C10 H10A 109.3 . . ?
C11 C10 H10B 109.3 . . ?
C9 C10 H10B 109.3 . . ?
H10A C10 H10B 108.0 . . ?
C12 C11 C10 111.3(3) . . ?
C12 C11 H11A 109.4 . . ?
C10 C11 H11A 109.4 . . ?
C12 C11 H11B 109.4 . . ?
C10 C11 H11B 109.4 . . ?
H11A C11 H11B 108.0 . . ?
C11 C12 H12A 109.5 . . ?
C11 C12 H12B 109.5 . . ?
H12A C12 H12B 109.5 . . ?
C11 C12 H12C 109.5 . . ?
H12A C12 H12C 109.5 . . ?
H12B C12 H12C 109.5 . . ?
C14 C13 C23 117.5(3) . . ?
C14 C13 P1 110.9(2) . . ?
C23 C13 P1 110.7(2) . . ?
C14 C13 H13 105.6 . . ?
C23 C13 H13 105.6 . . ?
P1 C13 H13 105.6 . . ?
C22 C14 C15 110.0(3) . . ?
C22 C14 C13 128.7(3) . . ?
C15 C14 C13 120.9(3) . . ?
O1 C15 C14 129.1(3) . . ?
O1 C15 C16 124.2(3) . . ?
C14 C15 C16 106.7(3) . . ?
C17 C16 C21 120.9(4) . . ?
C17 C16 C15 131.4(4) . . ?
C21 C16 C15 107.7(3) . . ?
C16 C17 C18 118.1(5) . . ?
C16 C17 H17 121.0 . . ?
C18 C17 H17 121.0 . . ?
C19 C18 C17 120.7(4) . . ?
C19 C18 H18 119.6 . . ?
C17 C18 H18 119.6 . . ?
C18 C19 C20 121.2(4) . . ?
C18 C19 H19 119.4 . . ?
C20 C19 H19 119.4 . . ?
C21 C20 C19 117.5(5) . . ?
C21 C20 H20 121.3 . . ?
C19 C20 H20 121.3 . . ?
C20 C21 C16 121.6(4) . . ?
C20 C21 C22 129.9(4) . . ?
C16 C21 C22 108.4(3) . . ?
O2 C22 C14 130.1(3) . . ?
O2 C22 C21 122.8(3) . . ?
C14 C22 C21 107.1(3) . . ?
C24 C23 C31 120.1(3) . . ?
C24 C23 C13 121.8(3) . . ?
C31 C23 C13 118.0(3) . . ?
C23 C24 O3 125.0(3) . . ?
C23 C24 H24 117.5 . . ?
O3 C24 H24 117.5 . . ?
O3 C25 C26 116.4(3) . . ?
O3 C25 C30 121.3(3) . . ?
C26 C25 C30 122.3(3) . . ?
C27 C26 C25 118.7(3) . . ?
C27 C26 H26 120.7 . . ?
C25 C26 H26 120.7 . . ?
C26 C27 C28 120.5(4) . . ?
C26 C27 H27 119.7 . . ?
C28 C27 H27 119.7 . . ?
C29 C28 C27 120.4(3) . . ?
C29 C28 H28 119.8 . . ?
C27 C28 H28 119.8 . . ?
C28 C29 C30 120.2(3) . . ?
C28 C29 H29 119.9 . . ?
C30 C29 H29 119.9 . . ?
C25 C30 C29 117.9(3) . . ?
C25 C30 C31 120.9(3) . . ?
C29 C30 C31 121.2(3) . . ?
O4 C31 C30 123.1(3) . . ?
O4 C31 C23 122.6(3) . . ?
C30 C31 C23 114.3(3) . . ?
C24 O3 C25 118.4(3) . . ?
C9 P1 C5 108.93(16) . . ?
C9 P1 C1 111.65(18) . . ?
C5 P1 C1 110.33(18) . . ?
C9 P1 C13 107.32(16) . . ?
C5 P1 C13 110.41(16) . . ?
C1 P1 C13 108.16(18) . . ?

loop_
_geom_bond_atom_site_label_1
_geom_bond_atom_site_label_2
_geom_bond_distance
_geom_bond_site_symmetry_2
_geom_bond_publ_flag
C1 C2 1.490(6) . ?
C1 P1 1.812(4) . ?
C1 H1A 0.9900 . ?
C1 H1AB 0.9900 . ?
C2 C3 1.533(7) . ?
C2 H2A 0.9900 . ?
C2 H2AB 0.9900 . ?
C3 C4 1.354(9) . ?
C3 H3A 0.9900 . ?
C3 H3AB 0.9900 . ?
C4 H4A 0.9500 . ?
C4 H4B 0.9500 . ?
C5 C6 1.531(5) . ?
C5 P1 1.800(3) . ?
C5 H5A 0.9900 . ?
C5 H5AB 0.9900 . ?
C6 C7 1.511(5) . ?
C6 H6A 0.9900 . ?
C6 H6AB 0.9900 . ?
C7 C8 1.516(6) . ?
C7 H7A 0.9900 . ?
C7 H7AB 0.9900 . ?
C8 H8A 0.9800 . ?
C8 H8B 0.9800 . ?
C8 H8C 0.9800 . ?
C9 C10 1.528(5) . ?
C9 P1 1.793(3) . ?
C9 H9A 0.9900 . ?
C9 H9AB 0.9900 . ?
C10 C11 1.525(5) . ?
C10 H10A 0.9900 . ?
C10 H10B 0.9900 . ?
C11 C12 1.520(6) . ?
C11 H11A 0.9900 . ?
C11 H11B 0.9900 . ?
C12 H12A 0.9800 . ?
C12 H12B 0.9800 . ?
C12 H12C 0.9800 . ?
C13 C14 1.514(4) . ?
C13 C23 1.520(5) . ?
C13 P1 1.842(4) . ?
C13 H13 1.0000 . ?
C14 C22 1.411(5) . ?
C14 C15 1.429(5) . ?
C15 O1 1.239(5) . ?
C15 C16 1.520(5) . ?
C16 C17 1.374(6) . ?
C16 C21 1.386(6) . ?
C17 C18 1.393(6) . ?
C17 H17 0.9500 . ?
C18 C19 1.375(7) . ?
C18 H18 0.9500 . ?
C19 C20 1.398(6) . ?
C19 H19 0.9500 . ?
C20 C21 1.370(5) . ?
C20 H20 0.9500 . ?
C21 C22 1.513(5) . ?
C22 O2 1.249(4) . ?
C23 C24 1.342(5) . ?
C23 C31 1.466(4) . ?
C24 O3 1.355(4) . ?
C24 H24 0.9500 . ?
C25 O3 1.380(4) . ?
C25 C26 1.387(5) . ?
C25 C30 1.388(5) . ?
C26 C27 1.368(5) . ?
C26 H26 0.9500 . ?
C27 C28 1.397(5) . ?
C27 H27 0.9500 . ?
C28 C29 1.374(5) . ?
C28 H28 0.9500 . ?
C29 C30 1.402(5) . ?
C29 H29 0.9500 . ?
C30 C31 1.466(5) . ?
C31 O4 1.230(4) . ?
